data_2021649
loop_
_publ_author_name
'Kiran Kumar, Haruvegowda'
'Yathirajan, Hemmige S.'
'Manju, Nagaraj'
'Kalluraya, Balakrishna'
'Rathore, Ravindranath S.'
'Glidewell, Christopher'

_publ_section_title
;
 Conversion of substituted 5-aryloxypyrazolecarbaldehydes into reduced
 3,4'-bipyrazoles: synthesis and characterization, and the structures of
 four precursors and two products, and their supramolecular assembly in
 zero, one and two dimensions
;
_journal_coeditor_code KY3177
_journal_issue 6
_journal_name_full 'Acta Crystallographica Section C'
_journal_page_first
;
;
_journal_paper_doi 10.1107/S2053229619006752
_journal_volume 75
_journal_year 2019
_chemical_formula_iupac 'C16 H19 N3 O'
_chemical_formula_moiety 'C16 H19 N3 O'
_chemical_formula_sum 'C16 H19 N3 O'
_chemical_formula_weight 269.34
_chemical_name_systematic
;
3-Methyl-1-phenyl-5-(piperidin-1-yl)-1<i>H</i>-pyrazole-4-carbaldehyde
;
_space_group_crystal_system monoclinic
_space_group_IT_number 14
_space_group_name_Hall '-P 2yn'
_space_group_name_H-M_alt 'P 1 21/n 1'
_symmetry_space_group_name_Hall '-P 2yn'
_symmetry_space_group_name_H-M 'P 1 21/n 1'
_atom_sites_solution_hydrogens geom
_audit_creation_method SHELXL-2014
_cell_angle_alpha 90
_cell_angle_beta 97.777(2)
_cell_angle_gamma 90
_cell_formula_units_Z 4
_cell_length_a 8.9432(7)
_cell_length_b 16.0546(14)
_cell_length_c 10.1155(8)
_cell_measurement_reflns_used 3504
_cell_measurement_temperature 296(2)
_cell_measurement_theta_max 28.090
_cell_measurement_theta_min 2.396
_cell_volume 1439.0(2)
_computing_cell_refinement
;
SAINT (Bruker, 2015)
;
_computing_data_collection
;
APEX2 (Bruker, 2015)
;
_computing_data_reduction
;
SAINT (Bruker, 2015)
;
_computing_molecular_graphics
;
PLATON (Spek, 2009)
;
_computing_publication_material
;
SHELXL2014 (Sheldrick, 2015b) and PLATON (Spek, 2009)
;
_computing_structure_refinement
;
SHELXL2014 (Sheldrick, 2015b)
;
_computing_structure_solution
;
SHELXT (Sheldrick, 2015a)
;
_diffrn_ambient_temperature 296(2)
_diffrn_detector_area_resol_mean 0.3333
_diffrn_measured_fraction_theta_full 1.000
_diffrn_measured_fraction_theta_max 1.000
_diffrn_measurement_device_type 'Bruker APEXII CCD'
_diffrn_measurement_method '\f and \w scans'
_diffrn_radiation_monochromator graphite
_diffrn_radiation_type MoK\a
_diffrn_radiation_wavelength 0.71073
_diffrn_reflns_av_R_equivalents 0.0466
_diffrn_reflns_av_unetI/netI 0.0304
_diffrn_reflns_limit_h_max 11
_diffrn_reflns_limit_h_min -11
_diffrn_reflns_limit_k_max 20
_diffrn_reflns_limit_k_min -20
_diffrn_reflns_limit_l_max 12
_diffrn_reflns_limit_l_min -12
_diffrn_reflns_number 27358
_diffrn_reflns_theta_full 25.242
_diffrn_reflns_theta_max 26.548
_diffrn_reflns_theta_min 2.396
_diffrn_source 'fine focus sealed tube'
_diffrn_standards_decay_% 0
_diffrn_standards_interval_count 0
_diffrn_standards_interval_time 0
_diffrn_standards_number 0
_exptl_absorpt_coefficient_mu 0.080
_exptl_absorpt_correction_T_max 0.992
_exptl_absorpt_correction_T_min 0.950
_exptl_absorpt_correction_type multi-scan
_exptl_absorpt_process_details
;
(SADABS; Bruker, 2015)
;
_exptl_crystal_colour colourless
_exptl_crystal_density_diffrn 1.243
_exptl_crystal_description block
_exptl_crystal_F_000 576
_exptl_crystal_size_max 0.200
_exptl_crystal_size_mid 0.150
_exptl_crystal_size_min 0.100
_refine_diff_density_max 0.292
_refine_diff_density_min -0.178
_refine_ls_extinction_coef 0.011(2)
_refine_ls_extinction_expression Fc^*^=kFc[1+0.001xFc^2^\l^3^/sin(2\q)]^-1/4^
_refine_ls_extinction_method
;
SHELXL2014 (Sheldrick, 2015b)
;
_refine_ls_goodness_of_fit_ref 1.047
_refine_ls_hydrogen_treatment constr
_refine_ls_matrix_type full
_refine_ls_number_parameters 183
_refine_ls_number_reflns 3000
_refine_ls_number_restraints 0
_refine_ls_restrained_S_all 1.047
_refine_ls_R_factor_all 0.0916
_refine_ls_R_factor_gt 0.0466
_refine_ls_shift/su_max 0.000
_refine_ls_shift/su_mean 0.000
_refine_ls_structure_factor_coef Fsqd
_refine_ls_weighting_details 'w=1/[\s^2^(Fo^2^)+(0.0563P)^2^+0.4589P] where P=(Fo^2^+2Fc^2^)/3'
_refine_ls_weighting_scheme calc
_refine_ls_wR_factor_gt 0.1117
_refine_ls_wR_factor_ref 0.1405
_reflns_number_gt 1869
_reflns_number_total 3000
_reflns_threshold_expression 'I > 2\s(I)'
_cod_data_source_file ky3177sup1.cif
_cod_data_source_block VI
_cod_database_code 2021649
_shelx_space_group_comment
;
The symmetry employed for this shelxl refinement is uniquely defined
by the following loop, which should always be used as a source of
symmetry information in preference to the above space-group names.
They are only intended as comments.
;
_shelx_estimated_absorpt_t_min 0.984
_shelx_estimated_absorpt_t_max 0.992
_shelxl_version_number 2.014

loop_
_space_group_symop_operation_xyz
'x, y, z'
'-x+1/2, y+1/2, -z+1/2'
'-x, -y, -z'
'x-1/2, -y-1/2, z-1/2'

loop_
_atom_site_type_symbol
_atom_site_label
_atom_site_fract_x
_atom_site_fract_y
_atom_site_fract_z
_atom_site_U_iso_or_equiv
_atom_site_adp_type
_atom_site_calc_flag
_atom_site_occupancy
N N1 0.35185(18) 0.62845(10) 0.68452(15) 0.0453(4) Uani d 1
N N2 0.39911(19) 0.66723(12) 0.57496(17) 0.0531(5) Uani d 1
C C3 0.3664(2) 0.61450(15) 0.4763(2) 0.0522(5) Uani d 1
C C4 0.3031(2) 0.53927(13) 0.51801(18) 0.0479(5) Uani d 1
C C5 0.2954(2) 0.55100(12) 0.65407(18) 0.0427(5) Uani d 1
C C11 0.3634(2) 0.67370(12) 0.80659(19) 0.0448(5) Uani d 1
C C12 0.2377(2) 0.68566(13) 0.8697(2) 0.0520(5) Uani d 1
H H12 0.1447 0.6644 0.8324 0.062 Uiso calc 1
C C13 0.2501(3) 0.72930(14) 0.9883(2) 0.0618(6) Uani d 1
H H13 0.1656 0.7373 1.0312 0.074 Uiso calc 1
C C14 0.3876(3) 0.76093(15) 1.0431(2) 0.0674(7) Uani d 1
H H14 0.3962 0.7897 1.1235 0.081 Uiso calc 1
C C15 0.5118(3) 0.75014(15) 0.9793(2) 0.0685(7) Uani d 1
H H15 0.6040 0.7727 1.0158 0.082 Uiso calc 1
C C16 0.5011(2) 0.70600(14) 0.8610(2) 0.0574(6) Uani d 1
H H16 0.5860 0.6981 0.8185 0.069 Uiso calc 1
C C31 0.3991(3) 0.63675(19) 0.3393(2) 0.0774(8) Uani d 1
H H31A 0.4450 0.6909 0.3412 0.116 Uiso calc 1
H H31B 0.3067 0.6373 0.2787 0.116 Uiso calc 1
H H31C 0.4666 0.5963 0.3100 0.116 Uiso calc 1
C C41 0.2749(3) 0.46445(16) 0.4411(2) 0.0646(6) Uani d 1
H H41 0.2456 0.4179 0.4859 0.078 Uiso calc 1
O O41 0.2855(2) 0.45590(13) 0.32399(16) 0.0913(6) Uani d 1
N N51 0.24068(18) 0.50265(10) 0.74926(15) 0.0456(4) Uani d 1
C C52 0.1312(3) 0.43642(16) 0.7089(2) 0.0616(6) Uani d 1
H H52A 0.1842 0.3857 0.6916 0.074 Uiso calc 1
H H52B 0.0682 0.4524 0.6272 0.074 Uiso calc 1
C C53 0.0347(3) 0.42096(16) 0.8158(2) 0.0653(6) Uani d 1
H H53A -0.0323 0.3745 0.7900 0.078 Uiso calc 1
H H53B -0.0269 0.4697 0.8254 0.078 Uiso calc 1
C C54 0.1283(3) 0.40178(14) 0.9484(2) 0.0596(6) Uani d 1
H H54A 0.1778 0.3483 0.9432 0.071 Uiso calc 1
H H54B 0.0629 0.3982 1.0173 0.071 Uiso calc 1
C C55 0.2464(2) 0.46891(15) 0.9851(2) 0.0560(6) Uani d 1
H H55A 0.1969 0.5204 1.0045 0.067 Uiso calc 1
H H55B 0.3124 0.4523 1.0648 0.067 Uiso calc 1
C C56 0.3381(2) 0.48331(13) 0.87430(19) 0.0489(5) Uani d 1
H H56A 0.4074 0.5291 0.8975 0.059 Uiso calc 1
H H56B 0.3972 0.4339 0.8621 0.059 Uiso calc 1

loop_
_atom_site_aniso_label
_atom_site_aniso_U_11
_atom_site_aniso_U_22
_atom_site_aniso_U_33
_atom_site_aniso_U_12
_atom_site_aniso_U_13
_atom_site_aniso_U_23
N1 0.0486(9) 0.0487(10) 0.0407(9) -0.0008(8) 0.0135(7) 0.0070(7)
N2 0.0523(10) 0.0596(11) 0.0498(10) 0.0034(8) 0.0161(8) 0.0169(9)
C3 0.0477(12) 0.0675(14) 0.0430(11) 0.0110(10) 0.0123(9) 0.0149(11)
C4 0.0496(12) 0.0587(13) 0.0356(10) 0.0092(10) 0.0067(8) 0.0054(9)
C5 0.0402(10) 0.0497(12) 0.0383(10) 0.0035(9) 0.0059(8) 0.0056(8)
C11 0.0491(12) 0.0418(11) 0.0434(11) -0.0002(9) 0.0055(9) 0.0065(9)
C12 0.0516(12) 0.0548(13) 0.0508(12) -0.0007(10) 0.0110(10) 0.0015(10)
C13 0.0809(17) 0.0562(14) 0.0508(13) 0.0075(12) 0.0180(12) 0.0024(11)
C14 0.102(2) 0.0501(14) 0.0471(13) 0.0009(13) -0.0025(13) 0.0030(10)
C15 0.0754(17) 0.0559(14) 0.0676(16) -0.0100(13) -0.0150(13) 0.0043(12)
C16 0.0505(13) 0.0552(14) 0.0655(14) -0.0028(10) 0.0049(10) 0.0091(11)
C31 0.0787(17) 0.108(2) 0.0483(14) 0.0014(15) 0.0186(12) 0.0238(14)
C41 0.0819(16) 0.0713(16) 0.0397(12) 0.0097(13) 0.0041(11) -0.0009(11)
O41 0.1297(16) 0.1042(15) 0.0387(10) 0.0246(12) 0.0068(9) -0.0075(9)
N51 0.0496(9) 0.0509(10) 0.0355(8) -0.0103(8) 0.0035(7) 0.0041(7)
C52 0.0649(14) 0.0685(15) 0.0503(13) -0.0166(12) 0.0039(11) -0.0052(11)
C53 0.0580(13) 0.0693(16) 0.0700(15) -0.0159(12) 0.0142(11) -0.0012(12)
C54 0.0655(14) 0.0564(14) 0.0611(14) -0.0045(11) 0.0247(11) 0.0074(11)
C55 0.0619(13) 0.0641(14) 0.0427(12) -0.0004(11) 0.0098(10) 0.0079(10)
C56 0.0515(11) 0.0534(12) 0.0414(11) -0.0026(10) 0.0044(9) 0.0101(9)

loop_
_atom_type_symbol
_atom_type_description
_atom_type_scat_dispersion_real
_atom_type_scat_dispersion_imag
_atom_type_scat_source
C C 0.0033 0.0016 'International Tables Vol C Tables 4.2.6.8 and 6.1.1.4'
H H 0.0000 0.0000 'International Tables Vol C Tables 4.2.6.8 and 6.1.1.4'
N N 0.0061 0.0033 'International Tables Vol C Tables 4.2.6.8 and 6.1.1.4'
O O 0.0106 0.0060 'International Tables Vol C Tables 4.2.6.8 and 6.1.1.4'

loop_
_geom_angle_atom_site_label_1
_geom_angle_atom_site_label_2
_geom_angle_atom_site_label_3
_geom_angle
C5 N1 N2 111.91(16)
C5 N1 C11 130.03(15)
N2 N1 C11 118.02(16)
C3 N2 N1 104.94(17)
N2 C3 C4 112.29(17)
N2 C3 C31 119.9(2)
C4 C3 C31 127.8(2)
C5 C4 C3 104.59(18)
C5 C4 C41 128.1(2)
C3 C4 C41 126.73(19)
N1 C5 N51 120.83(16)
N1 C5 C4 106.22(16)
N51 C5 C4 132.91(19)
C12 C11 C16 120.2(2)
C12 C11 N1 120.24(18)
C16 C11 N1 119.60(18)
C11 C12 C13 119.8(2)
C11 C12 H12 120.1
C13 C12 H12 120.1
C14 C13 C12 120.0(2)
C14 C13 H13 120.0
C12 C13 H13 120.0
C15 C14 C13 120.1(2)
C15 C14 H14 119.9
C13 C14 H14 119.9
C14 C15 C16 120.5(2)
C14 C15 H15 119.8
C16 C15 H15 119.8
C11 C16 C15 119.4(2)
C11 C16 H16 120.3
C15 C16 H16 120.3
C3 C31 H31A 109.5
C3 C31 H31B 109.5
H31A C31 H31B 109.5
C3 C31 H31C 109.5
H31A C31 H31C 109.5
H31B C31 H31C 109.5
O41 C41 C4 126.5(2)
O41 C41 H41 116.7
C4 C41 H41 116.7
C5 N51 C52 120.08(16)
C5 N51 C56 119.72(15)
C52 N51 C56 112.51(16)
N51 C52 C53 110.39(18)
N51 C52 H52A 109.6
C53 C52 H52A 109.6
N51 C52 H52B 109.6
C53 C52 H52B 109.6
H52A C52 H52B 108.1
C52 C53 C54 111.81(19)
C52 C53 H53A 109.3
C54 C53 H53A 109.3
C52 C53 H53B 109.3
C54 C53 H53B 109.3
H53A C53 H53B 107.9
C53 C54 C55 110.77(18)
C53 C54 H54A 109.5
C55 C54 H54A 109.5
C53 C54 H54B 109.5
C55 C54 H54B 109.5
H54A C54 H54B 108.1
C56 C55 C54 111.16(18)
C56 C55 H55A 109.4
C54 C55 H55A 109.4
C56 C55 H55B 109.4
C54 C55 H55B 109.4
H55A C55 H55B 108.0
N51 C56 C55 110.90(17)
N51 C56 H56A 109.5
C55 C56 H56A 109.5
N51 C56 H56B 109.5
C55 C56 H56B 109.5
H56A C56 H56B 108.0

loop_
_geom_bond_atom_site_label_1
_geom_bond_atom_site_label_2
_geom_bond_distance
N1 C5 1.361(3)
N1 N2 1.386(2)
N1 C11 1.424(2)
N2 C3 1.311(3)
C3 C4 1.422(3)
C3 C31 1.498(3)
C4 C5 1.400(3)
C4 C41 1.434(3)
C5 N51 1.377(2)
C11 C12 1.380(3)
C11 C16 1.380(3)
C12 C13 1.381(3)
C12 H12 0.9300
C13 C14 1.375(3)
C13 H13 0.9300
C14 C15 1.369(4)
C14 H14 0.9300
C15 C16 1.383(3)
C15 H15 0.9300
C16 H16 0.9300
C31 H31A 0.9600
C31 H31B 0.9600
C31 H31C 0.9600
C41 O41 1.209(3)
C41 H41 0.9300
N51 C52 1.465(3)
N51 C56 1.469(2)
C52 C53 1.493(3)
C52 H52A 0.9700
C52 H52B 0.9700
C53 C54 1.514(3)
C53 H53A 0.9700
C53 H53B 0.9700
C54 C55 1.519(3)
C54 H54A 0.9700
C54 H54B 0.9700
C55 C56 1.493(3)
C55 H55A 0.9700
C55 H55B 0.9700
C56 H56A 0.9700
C56 H56B 0.9700

loop_
_geom_hbond_atom_site_label_D
_geom_hbond_atom_site_label_H
_geom_hbond_atom_site_label_A
_geom_hbond_site_symmetry_A
_geom_hbond_distance_DH
_geom_hbond_distance_HA
_geom_hbond_distance_DA
_geom_hbond_angle_DHA
_geom_hbond_publ_flag
C15 H15 Cg1 4_676 0.93 2.97 3.848(3) 159 no
C52 H52A Cg2 2_546 0.97 2.96 3.761(3) 140 no

loop_
_geom_torsion_atom_site_label_1
_geom_torsion_atom_site_label_2
_geom_torsion_atom_site_label_3
_geom_torsion_atom_site_label_4
_geom_torsion
C5 N1 N2 C3 2.2(2)
C11 N1 N2 C3 -175.79(16)
N1 N2 C3 C4 -2.3(2)
N1 N2 C3 C31 178.66(18)
N2 C3 C4 C5 1.5(2)
C31 C3 C4 C5 -179.5(2)
N2 C3 C4 C41 -170.3(2)
C31 C3 C4 C41 8.7(3)
N2 N1 C5 N51 -179.19(16)
C11 N1 C5 N51 -1.5(3)
N2 N1 C5 C4 -1.3(2)
C11 N1 C5 C4 176.41(18)
C3 C4 C5 N1 -0.1(2)
C41 C4 C5 N1 171.6(2)
C3 C4 C5 N51 177.5(2)
C41 C4 C5 N51 -10.8(4)
C5 N1 C11 C12 -53.6(3)
N2 N1 C11 C12 124.00(19)
C5 N1 C11 C16 126.9(2)
N2 N1 C11 C16 -55.6(2)
C16 C11 C12 C13 -0.7(3)
N1 C11 C12 C13 179.70(19)
C11 C12 C13 C14 0.2(3)
C12 C13 C14 C15 0.8(3)
C13 C14 C15 C16 -1.3(4)
C12 C11 C16 C15 0.2(3)
N1 C11 C16 C15 179.78(18)
C14 C15 C16 C11 0.8(3)
C5 C4 C41 O41 -178.4(2)
C3 C4 C41 O41 -8.4(4)
N1 C5 N51 C52 156.64(19)
C4 C5 N51 C52 -20.6(3)
N1 C5 N51 C56 -56.2(3)
C4 C5 N51 C56 126.5(2)
C5 N51 C52 C53 -152.67(19)
C56 N51 C52 C53 58.0(3)
N51 C52 C53 C54 -55.2(3)
C52 C53 C54 C55 52.9(3)
C53 C54 C55 C56 -52.5(3)
C5 N51 C56 C55 152.27(18)
C52 N51 C56 C55 -58.3(2)
C54 C55 C56 N51 54.9(2)

_cod_database_fobs_code 2021649
